data_4036391
loop_
_publ_author_name
'Ghorai, Manas K.'
'Halder, Sandipan'
'Das, Subhomoy'

_publ_section_title
;
 Domino Michael-Michael and Aldol-Aldol Reactions: Diastereoselective
 Synthesis of Functionalized Cyclohexanone Derivatives Containing
 Quaternary Carbon Center.
;
_journal_issue 19
_journal_name_full 'The Journal of organic chemistry'
_journal_page_first 9700
_journal_page_last 9712
_journal_paper_doi 10.1021/acs.joc.5b01768
_journal_volume 80
_journal_year 2015
_chemical_formula_sum 'C26 H28 O4'
_chemical_formula_weight 404.48
_space_group_IT_number 2
_space_group_name_Hall '-P 1'
_space_group_name_H-M_alt 'P -1'
_symmetry_cell_setting triclinic
_symmetry_space_group_name_H-M 'P -1'
_atom_sites_solution_hydrogens geom
_atom_sites_solution_primary direct
_atom_sites_solution_secondary difmap
_audit_creation_method SHELXL-97
_cell_angle_alpha 81.337(5)
_cell_angle_beta 80.762(5)
_cell_angle_gamma 69.641(5)
_cell_formula_units_Z 2
_cell_length_a 8.018(5)
_cell_length_b 9.654(5)
_cell_length_c 14.715(5)
_cell_measurement_reflns_used 1134
_cell_measurement_temperature 100(2)
_cell_measurement_theta_max 27.40
_cell_measurement_theta_min 2.73
_cell_volume 1048.5(9)
_computing_cell_refinement 'Bruker SAINT 6.45 ( Bruker, 2003)'
_computing_data_collection 'Bruker SMART 5.628 (Bruker, 2003)'
_computing_data_reduction 'Bruker SAINT 6.45 ( Bruker, 2003)'
_computing_molecular_graphics 'Diamond 2.1e'
_computing_structure_refinement 'SHELXL-97 (Sheldrick, 1997)'
_computing_structure_solution 'SIR 97'
_diffrn_ambient_temperature 100(2)
_diffrn_measured_fraction_theta_full 0.970
_diffrn_measured_fraction_theta_max 0.970
_diffrn_measurement_device_type 'Bruker Apex CCD area detector'
_diffrn_measurement_method /w-scans
_diffrn_radiation_monochromator graphite
_diffrn_radiation_source 'fine-focus sealed tube'
_diffrn_radiation_type MoK\a
_diffrn_radiation_wavelength 0.71073
_diffrn_reflns_av_R_equivalents 0.0276
_diffrn_reflns_av_sigmaI/netI 0.0613
_diffrn_reflns_limit_h_max 10
_diffrn_reflns_limit_h_min -9
_diffrn_reflns_limit_k_max 11
_diffrn_reflns_limit_k_min -12
_diffrn_reflns_limit_l_max 18
_diffrn_reflns_limit_l_min -17
_diffrn_reflns_number 6154
_diffrn_reflns_theta_full 26.50
_diffrn_reflns_theta_max 26.50
_diffrn_reflns_theta_min 2.54
_exptl_absorpt_coefficient_mu 0.085
_exptl_absorpt_correction_T_max 0.9857
_exptl_absorpt_correction_T_min 0.9790
_exptl_absorpt_correction_type empirical
_exptl_absorpt_process_details 'SADABAS 2.10 (Bruker 2003)'
_exptl_crystal_density_diffrn 1.281
_exptl_crystal_density_method 'not measured'
_exptl_crystal_F_000 432
_exptl_crystal_size_max 0.25
_exptl_crystal_size_mid 0.21
_exptl_crystal_size_min 0.17
_refine_diff_density_max 0.597
_refine_diff_density_min -0.489
_refine_diff_density_rms 0.086
_refine_ls_extinction_method none
_refine_ls_goodness_of_fit_ref 1.076
_refine_ls_hydrogen_treatment mixed
_refine_ls_matrix_type full
_refine_ls_number_parameters 279
_refine_ls_number_reflns 4216
_refine_ls_number_restraints 0
_refine_ls_restrained_S_all 1.076
_refine_ls_R_factor_all 0.1034
_refine_ls_R_factor_gt 0.0732
_refine_ls_shift/su_max 0.000
_refine_ls_shift/su_mean 0.000
_refine_ls_structure_factor_coef Fsqd
_refine_ls_weighting_details 'calc w=1/[\s^2^(Fo^2^)+(0.1305P)^2^+0.6132P] where P=(Fo^2^+2Fc^2^)/3'
_refine_ls_weighting_scheme calc
_refine_ls_wR_factor_gt 0.1969
_refine_ls_wR_factor_ref 0.2441
_reflns_number_gt 2904
_reflns_number_total 4216
_reflns_threshold_expression >2sigma(I)
_cod_data_source_file jo5b01768_si_002.cif
_cod_data_source_block Compound16b
_cod_depositor_comments
;
The following automatic conversions were performed:

data item '_symmetry_cell_setting' value 'Triclinic' was changed to
'triclinic' in accordance with the
/home/saulius/struct/COD-crude-data/automatic-downloads/DataCite-retrospective/ACS/depositions/lib/dictionaries/cif_core.dic
dictionary named 'cif_core.dic' version 2.4.2 last updated on
2011-04-26.

Automatic conversion script
Id: cif_fix_values 6909 2019-04-08 15:41:33Z antanas 
;
_cod_original_sg_symbol_H-M P-1
_cod_database_code 4036391

loop_
_symmetry_equiv_pos_as_xyz
'x, y, z'
'-x, -y, -z'

loop_
_atom_site_label
_atom_site_type_symbol
_atom_site_fract_x
_atom_site_fract_y
_atom_site_fract_z
_atom_site_U_iso_or_equiv
_atom_site_adp_type
_atom_site_occupancy
_atom_site_symmetry_multiplicity
_atom_site_calc_flag
_atom_site_refinement_flags
C1 C 1.1531(4) 0.1102(4) -0.3517(2) 0.0290(7) Uani 1 1 d .
H1A H 1.1370 0.0196 -0.3609 0.043 Uiso 1 1 calc R
H1B H 1.2784 0.0985 -0.3620 0.043 Uiso 1 1 calc R
H1C H 1.0902 0.1893 -0.3944 0.043 Uiso 1 1 calc R
C2 C 1.0805(4) 0.1468(4) -0.2540(2) 0.0255(7) Uani 1 1 d .
C3 C 1.0901(4) 0.2745(4) -0.2248(2) 0.0292(8) Uani 1 1 d .
H3 H 1.1493 0.3318 -0.2641 0.035 Uiso 1 1 calc R
C4 C 1.0124(4) 0.3165(4) -0.1381(2) 0.0291(7) Uani 1 1 d .
H4 H 1.0220 0.4012 -0.1198 0.035 Uiso 1 1 calc R
C5 C 0.9200(4) 0.2350(3) -0.0773(2) 0.0237(7) Uani 1 1 d .
C6 C 0.9154(4) 0.1049(3) -0.1053(2) 0.0231(7) Uani 1 1 d .
H6 H 0.8588 0.0463 -0.0653 0.028 Uiso 1 1 calc R
C7 C 0.9939(4) 0.0620(3) -0.1918(2) 0.0242(7) Uani 1 1 d .
H7 H 0.9891 -0.0252 -0.2091 0.029 Uiso 1 1 calc R
C8 C 0.8363(4) 0.2923(3) 0.0119(2) 0.0246(7) Uani 1 1 d .
H8 H 0.9002 0.3372 0.0379 0.029 Uiso 1 1 calc R
C9 C 0.6822(4) 0.2896(3) 0.0613(2) 0.0208(6) Uani 1 1 d .
C10 C 0.6085(4) 0.3579(3) 0.1527(2) 0.0210(6) Uani 1 1 d .
C11 C 0.5576(4) 0.2437(3) 0.2251(2) 0.0200(6) Uani 1 1 d .
H11A H 0.5052 0.2899 0.2818 0.024 Uiso 1 1 calc R
H11B H 0.6659 0.1625 0.2384 0.024 Uiso 1 1 calc R
C12 C 0.4257(4) 0.1796(3) 0.1967(2) 0.0206(7) Uani 1 1 d .
C13 C 0.5003(4) 0.1153(3) 0.10319(19) 0.0212(6) Uani 1 1 d .
H13A H 0.6029 0.0262 0.1116 0.025 Uiso 1 1 calc R
H13B H 0.4096 0.0880 0.0810 0.025 Uiso 1 1 calc R
C14 C 0.5556(4) 0.2258(3) 0.03210(19) 0.0210(6) Uani 1 1 d .
C15 C 0.3854(4) 0.0657(3) 0.2732(2) 0.0210(7) Uani 1 1 d .
C16 C 0.2871(4) 0.1355(3) 0.3610(2) 0.0227(7) Uani 1 1 d .
C17 C 0.0940(4) 0.1492(4) 0.3819(2) 0.0307(8) Uani 1 1 d .
H17A H 0.0452 0.1943 0.4384 0.046 Uiso 1 1 calc R
H17B H 0.0826 0.0523 0.3885 0.046 Uiso 1 1 calc R
H17C H 0.0299 0.2096 0.3322 0.046 Uiso 1 1 calc R
C18 C 0.4228(4) -0.0779(3) 0.2658(2) 0.0206(6) Uani 1 1 d .
H18 H 0.4802 -0.1115 0.2092 0.025 Uiso 1 1 calc R
C19 C 0.3827(4) -0.1891(3) 0.3377(2) 0.0209(6) Uani 1 1 d .
C20 C 0.3824(4) -0.1863(3) 0.4323(2) 0.0215(6) Uani 1 1 d .
H20 H 0.4155 -0.1137 0.4522 0.026 Uiso 1 1 calc R
C21 C 0.3338(4) -0.2892(3) 0.4969(2) 0.0227(7) Uani 1 1 d .
H21 H 0.3354 -0.2846 0.5594 0.027 Uiso 1 1 calc R
C22 C 0.2826(4) -0.3995(3) 0.4706(2) 0.0217(7) Uani 1 1 d .
C23 C 0.2900(4) -0.4072(3) 0.3764(2) 0.0228(7) Uani 1 1 d .
H23 H 0.2618 -0.4827 0.3567 0.027 Uiso 1 1 calc R
C24 C 0.3387(4) -0.3041(3) 0.3110(2) 0.0210(6) Uani 1 1 d .
H24 H 0.3422 -0.3116 0.2484 0.025 Uiso 1 1 calc R
C25 C 0.2251(4) -0.5086(3) 0.5415(2) 0.0269(7) Uani 1 1 d .
H25A H 0.2274 -0.4857 0.6024 0.040 Uiso 1 1 calc R
H25B H 0.3055 -0.6073 0.5331 0.040 Uiso 1 1 calc R
H25C H 0.1058 -0.5024 0.5342 0.040 Uiso 1 1 calc R
C26 C 0.7326(4) 0.4189(4) 0.1887(2) 0.0260(7) Uani 1 1 d .
H26A H 0.6768 0.4600 0.2459 0.039 Uiso 1 1 calc R
H26B H 0.7567 0.4951 0.1441 0.039 Uiso 1 1 calc R
H26C H 0.8429 0.3404 0.1990 0.039 Uiso 1 1 calc R
O1 O 0.4970(3) 0.2641(2) -0.04258(14) 0.0251(5) Uani 1 1 d .
O2 O 0.4407(3) 0.4762(2) 0.13858(14) 0.0246(5) Uani 1 1 d .
O3 O 0.2528(3) 0.2917(3) 0.18842(15) 0.0251(5) Uani 1 1 d .
O4 O 0.3611(3) 0.1807(3) 0.40941(14) 0.0307(6) Uani 1 1 d .
H02 H 0.468(5) 0.557(4) 0.108(2) 0.028(9) Uiso 1 1 d .
H03 H 0.275(4) 0.369(4) 0.172(2) 0.021(9) Uiso 1 1 d .

loop_
_atom_site_aniso_label
_atom_site_aniso_U_11
_atom_site_aniso_U_22
_atom_site_aniso_U_33
_atom_site_aniso_U_23
_atom_site_aniso_U_13
_atom_site_aniso_U_12
C1 0.0298(17) 0.0342(19) 0.0205(16) -0.0030(13) -0.0011(13) -0.0082(14)
C2 0.0216(16) 0.0319(18) 0.0196(15) 0.0016(13) -0.0038(12) -0.0058(13)
C3 0.0274(17) 0.0354(19) 0.0255(17) 0.0003(14) 0.0007(13) -0.0146(14)
C4 0.0316(18) 0.0291(18) 0.0311(18) -0.0076(14) 0.0011(14) -0.0161(15)
C5 0.0198(15) 0.0263(17) 0.0241(16) -0.0007(13) -0.0008(12) -0.0078(13)
C6 0.0211(15) 0.0227(16) 0.0240(16) 0.0014(12) -0.0021(12) -0.0073(12)
C7 0.0224(15) 0.0237(16) 0.0250(16) -0.0032(13) -0.0037(12) -0.0053(12)
C8 0.0270(16) 0.0269(17) 0.0218(16) -0.0005(13) -0.0029(12) -0.0123(13)
C9 0.0277(16) 0.0175(15) 0.0173(15) 0.0033(11) -0.0039(12) -0.0091(12)
C10 0.0223(15) 0.0171(15) 0.0217(15) 0.0000(12) -0.0031(12) -0.0049(12)
C11 0.0230(15) 0.0167(15) 0.0190(15) 0.0001(11) -0.0024(12) -0.0057(12)
C12 0.0207(15) 0.0188(15) 0.0197(15) -0.0006(12) -0.0008(12) -0.0046(12)
C13 0.0266(16) 0.0210(15) 0.0176(15) -0.0015(12) -0.0021(12) -0.0104(13)
C14 0.0242(15) 0.0215(15) 0.0162(15) -0.0032(12) 0.0010(12) -0.0072(12)
C15 0.0206(15) 0.0265(16) 0.0165(14) -0.0023(12) 0.0009(11) -0.0099(12)
C16 0.0297(17) 0.0175(15) 0.0174(15) 0.0008(12) 0.0030(12) -0.0072(13)
C17 0.0287(17) 0.0324(18) 0.0263(17) -0.0064(14) 0.0042(13) -0.0061(14)
C18 0.0215(15) 0.0217(15) 0.0191(15) -0.0040(12) -0.0003(12) -0.0079(12)
C19 0.0209(15) 0.0179(15) 0.0211(15) -0.0021(12) -0.0013(12) -0.0035(12)
C20 0.0232(15) 0.0177(15) 0.0238(16) -0.0035(12) -0.0015(12) -0.0069(12)
C21 0.0218(15) 0.0251(16) 0.0198(15) -0.0022(12) -0.0019(12) -0.0064(13)
C22 0.0164(14) 0.0181(15) 0.0265(16) -0.0021(12) 0.0017(12) -0.0025(11)
C23 0.0261(16) 0.0164(15) 0.0251(16) -0.0009(12) -0.0026(12) -0.0068(12)
C24 0.0229(15) 0.0183(15) 0.0196(15) -0.0023(12) -0.0027(12) -0.0037(12)
C25 0.0260(16) 0.0223(16) 0.0308(17) -0.0022(13) 0.0027(13) -0.0088(13)
C26 0.0273(17) 0.0291(17) 0.0235(16) -0.0038(13) -0.0001(13) -0.0125(14)
O1 0.0287(12) 0.0279(12) 0.0194(11) -0.0003(9) -0.0032(9) -0.0112(10)
O2 0.0278(12) 0.0183(11) 0.0251(12) 0.0014(9) -0.0008(9) -0.0068(9)
O3 0.0244(12) 0.0199(12) 0.0292(12) 0.0022(9) -0.0031(9) -0.0070(10)
O4 0.0455(14) 0.0323(13) 0.0199(12) -0.0050(9) 0.0000(10) -0.0205(11)

loop_
_atom_type_symbol
_atom_type_description
_atom_type_scat_dispersion_real
_atom_type_scat_dispersion_imag
_atom_type_scat_source
C C 0.0033 0.0016 'International Tables Vol C Tables 4.2.6.8 and 6.1.1.4'
H H 0.0000 0.0000 'International Tables Vol C Tables 4.2.6.8 and 6.1.1.4'
O O 0.0106 0.0060 'International Tables Vol C Tables 4.2.6.8 and 6.1.1.4'

loop_
_geom_angle_atom_site_label_1
_geom_angle_atom_site_label_2
_geom_angle_atom_site_label_3
_geom_angle
C3 C2 C7 117.8(3)
C3 C2 C1 119.5(3)
C7 C2 C1 122.6(3)
C4 C3 C2 120.6(3)
C3 C4 C5 121.7(3)
C6 C5 C4 117.7(3)
C6 C5 C8 124.9(3)
C4 C5 C8 117.4(3)
C7 C6 C5 120.8(3)
C6 C7 C2 121.4(3)
C9 C8 C5 129.7(3)
C8 C9 C14 124.5(3)
C8 C9 C10 124.1(3)
C14 C9 C10 111.4(2)
O2 C10 C26 109.4(2)
O2 C10 C9 107.5(2)
C26 C10 C9 114.5(2)
O2 C10 C11 105.0(2)
C26 C10 C11 110.6(2)
C9 C10 C11 109.4(2)
C10 C11 C12 114.6(2)
O3 C12 C15 103.4(2)
O3 C12 C11 111.3(2)
C15 C12 C11 110.4(2)
O3 C12 C13 109.1(2)
C15 C12 C13 112.9(2)
C11 C12 C13 109.5(2)
C14 C13 C12 111.4(2)
O1 C14 C9 122.4(3)
O1 C14 C13 122.4(3)
C9 C14 C13 115.2(2)
C18 C15 C16 121.8(3)
C18 C15 C12 125.7(3)
C16 C15 C12 112.4(2)
O4 C16 C17 122.3(3)
O4 C16 C15 121.4(3)
C17 C16 C15 116.3(3)
C15 C18 C19 126.8(3)
C20 C19 C24 117.1(3)
C20 C19 C18 124.0(3)
C24 C19 C18 118.9(3)
C21 C20 C19 121.3(3)
C20 C21 C22 121.5(3)
C23 C22 C21 117.6(3)
C23 C22 C25 121.2(3)
C21 C22 C25 121.2(3)
C24 C23 C22 121.2(3)
C23 C24 C19 121.2(3)

loop_
_geom_bond_atom_site_label_1
_geom_bond_atom_site_label_2
_geom_bond_distance
C1 C2 1.507(4)
C2 C3 1.395(5)
C2 C7 1.398(4)
C3 C4 1.379(4)
C4 C5 1.397(4)
C5 C6 1.393(4)
C5 C8 1.469(4)
C6 C7 1.382(4)
C8 C9 1.335(4)
C9 C14 1.500(4)
C9 C10 1.527(4)
C10 O2 1.452(3)
C10 C26 1.513(4)
C10 C11 1.530(4)
C11 C12 1.533(4)
C12 O3 1.442(3)
C12 C15 1.529(4)
C12 C13 1.540(4)
C13 C14 1.507(4)
C14 O1 1.220(3)
C15 C18 1.330(4)
C15 C16 1.519(4)
C16 O4 1.209(4)
C16 C17 1.492(4)
C18 C19 1.471(4)
C19 C20 1.396(4)
C19 C24 1.399(4)
C20 C21 1.381(4)
C21 C22 1.390(4)
C22 C23 1.390(4)
C22 C25 1.504(4)
C23 C24 1.389(4)

loop_
_geom_torsion_atom_site_label_1
_geom_torsion_atom_site_label_2
_geom_torsion_atom_site_label_3
_geom_torsion_atom_site_label_4
_geom_torsion
C7 C2 C3 C4 -1.5(5)
C1 C2 C3 C4 175.0(3)
C2 C3 C4 C5 -0.9(5)
C3 C4 C5 C6 2.9(5)
C3 C4 C5 C8 -177.7(3)
C4 C5 C6 C7 -2.5(4)
C8 C5 C6 C7 178.2(3)
C5 C6 C7 C2 0.1(4)
C3 C2 C7 C6 1.9(4)
C1 C2 C7 C6 -174.5(3)
C6 C5 C8 C9 -36.7(5)
C4 C5 C8 C9 143.9(3)
C5 C8 C9 C14 -1.2(5)
C5 C8 C9 C10 -178.3(3)
C8 C9 C10 O2 116.7(3)
C14 C9 C10 O2 -60.7(3)
C8 C9 C10 C26 -5.1(4)
C14 C9 C10 C26 177.5(2)
C8 C9 C10 C11 -129.8(3)
C14 C9 C10 C11 52.8(3)
O2 C10 C11 C12 59.7(3)
C26 C10 C11 C12 177.7(2)
C9 C10 C11 C12 -55.4(3)
C10 C11 C12 O3 -66.4(3)
C10 C11 C12 C15 179.4(2)
C10 C11 C12 C13 54.4(3)
O3 C12 C13 C14 71.3(3)
C15 C12 C13 C14 -174.3(2)
C11 C12 C13 C14 -50.8(3)
C8 C9 C14 O1 -53.9(4)
C10 C9 C14 O1 123.5(3)
C8 C9 C14 C13 128.4(3)
C10 C9 C14 C13 -54.3(3)
C12 C13 C14 O1 -124.6(3)
C12 C13 C14 C9 53.2(3)
O3 C12 C15 C18 123.4(3)
C11 C12 C15 C18 -117.3(3)
C13 C12 C15 C18 5.7(4)
O3 C12 C15 C16 -53.8(3)
C11 C12 C15 C16 65.4(3)
C13 C12 C15 C16 -171.6(2)
C18 C15 C16 O4 112.0(4)
C12 C15 C16 O4 -70.6(4)
C18 C15 C16 C17 -69.8(4)
C12 C15 C16 C17 107.5(3)
C16 C15 C18 C19 -1.8(5)
C12 C15 C18 C19 -178.8(3)
C15 C18 C19 C20 -32.9(5)
C15 C18 C19 C24 145.8(3)
C24 C19 C20 C21 -2.5(4)
C18 C19 C20 C21 176.3(3)
C19 C20 C21 C22 -0.3(4)
C20 C21 C22 C23 3.0(4)
C20 C21 C22 C25 -178.3(3)
C21 C22 C23 C24 -3.0(4)
C25 C22 C23 C24 178.4(3)
C22 C23 C24 C19 0.2(4)
C20 C19 C24 C23 2.5(4)
C18 C19 C24 C23 -176.3(3)
